data_7219158
loop_
_publ_author_name
'Bera, Santu'
'Maity, Sibaprasad'
'Haldar, Debasish'

_publ_section_title
;
 Assembly of encapsulated water in hybrid bisamides: helical and zigzag
 water chains
;
_journal_issue 7
_journal_name_full CrystEngComm
_journal_page_first 1569
_journal_paper_doi 10.1039/C4CE01950D
_journal_volume 17
_journal_year 2015
_chemical_formula_moiety 'C19 H20 N4 O6, H2 O'
_chemical_formula_sum 'C19 H22 N4 O7'
_chemical_formula_weight 418.41
_chemical_name_systematic
; 
 ? 
;
_space_group_IT_number 18
_symmetry_cell_setting orthorhombic
_symmetry_space_group_name_Hall 'P 2 2ab'
_symmetry_space_group_name_H-M 'P 21 21 2'
_atom_sites_solution_hydrogens geom
_atom_sites_solution_primary direct
_atom_sites_solution_secondary difmap
_audit_creation_method SHELXL-97
_audit_update_record
;
2014-11-21 deposited with the CCDC.
2014-12-18 downloaded from the CCDC.
;
_cell_angle_alpha 90.00
_cell_angle_beta 90.00
_cell_angle_gamma 90.00
_cell_formula_units_Z 2
_cell_length_a 21.196(11)
_cell_length_b 4.605(3)
_cell_length_c 10.551(6)
_cell_measurement_reflns_used 3102
_cell_measurement_temperature 296(2)
_cell_measurement_theta_max 20.24
_cell_measurement_theta_min 2.72
_cell_volume 1029.9(10)
_computing_cell_refinement 'Bruker SAINT'
_computing_data_collection 'Bruker APEX2'
_computing_data_reduction 'Bruker SAINT'
_computing_molecular_graphics 'Bruker SHELXTL'
_computing_publication_material 'Bruker SHELXTL'
_computing_structure_refinement 'SHELXL-97 (Sheldrick, 2008)'
_computing_structure_solution 'SHELXS-97 (Sheldrick, 2008)'
_diffrn_ambient_temperature 296(2)
_diffrn_measured_fraction_theta_full 0.995
_diffrn_measured_fraction_theta_max 0.995
_diffrn_measurement_device_type 'Bruker APEX-II CCD'
_diffrn_measurement_method '\f and \w scans'
_diffrn_radiation_monochromator graphite
_diffrn_radiation_source 'fine-focus sealed tube'
_diffrn_radiation_type MoK\a
_diffrn_radiation_wavelength 0.71073
_diffrn_reflns_av_R_equivalents 0.0410
_diffrn_reflns_av_sigmaI/netI 0.0267
_diffrn_reflns_limit_h_max 25
_diffrn_reflns_limit_h_min -25
_diffrn_reflns_limit_k_max 5
_diffrn_reflns_limit_k_min -5
_diffrn_reflns_limit_l_max 12
_diffrn_reflns_limit_l_min -12
_diffrn_reflns_number 14229
_diffrn_reflns_theta_full 25.04
_diffrn_reflns_theta_max 25.04
_diffrn_reflns_theta_min 1.92
_exptl_absorpt_coefficient_mu 0.105
_exptl_absorpt_correction_T_max 0.982
_exptl_absorpt_correction_T_min 0.976
_exptl_absorpt_correction_type multi-scan
_exptl_absorpt_process_details '(SADABS; Bruker, 2008)'
_exptl_crystal_colour colourless
_exptl_crystal_density_diffrn 1.349
_exptl_crystal_density_meas 1.349
_exptl_crystal_density_method 'not measured'
_exptl_crystal_description needle
_exptl_crystal_F_000 440
_exptl_crystal_size_max 0.425
_exptl_crystal_size_mid 0.190
_exptl_crystal_size_min 0.172
_refine_diff_density_max 0.115
_refine_diff_density_min -0.148
_refine_diff_density_rms 0.035
_refine_ls_abs_structure_details 'Flack H D (1983), Acta Cryst. A39, 876-881'
_refine_ls_abs_structure_Flack 0.2(1)
_refine_ls_extinction_method none
_refine_ls_goodness_of_fit_ref 0.833
_refine_ls_hydrogen_treatment mixed
_refine_ls_matrix_type full
_refine_ls_number_parameters 146
_refine_ls_number_reflns 1846(1122)
_refine_ls_number_restraints 0
_refine_ls_restrained_S_all 0.833
_refine_ls_R_factor_all 0.0553
_refine_ls_R_factor_gt 0.0379
_refine_ls_shift/su_max 0.001
_refine_ls_shift/su_mean 0.000
_refine_ls_structure_factor_coef Fsqd
_refine_ls_weighting_details 'calc w=1/[\s^2^(Fo^2^)+(0.0918P)^2^+0.1440P] where P=(Fo^2^+2Fc^2^)/3'
_refine_ls_weighting_scheme calc
_refine_ls_wR_factor_gt 0.1020
_refine_ls_wR_factor_ref 0.1193
_reflns_number_gt 1406
_reflns_number_total 1846
_reflns_threshold_expression >2sigma(I)
_cod_data_source_file c4ce01950d2.cif
_cod_data_source_block sb1
_cod_depositor_comments
;
The following automatic conversions were performed:

'_symmetry_cell_setting' value 'Orthorhombic' changed to
'orthorhombic' according to
/usr/data/users/saulius/crontab/automatic-downloads/rss-feeds/RSC/lib/dictionaries/cif_core.dic
dictionary named 'cif_core.dic' version 2.4.2 from 2011-04-26.

Automatic conversion script
Id: cif_fix_values 2935 2014-11-11 08:27:57Z andrius 

 Adding full bibliography for 7219156--7219159.cif.
;
_cod_original_sg_symbol_H-M 'P2(1)2(1)2 '
_cod_database_code 7219158
_exptl_crystal_f_000' 440.24

loop_
_symmetry_equiv_pos_as_xyz
'x, y, z'
'x+1/2, -y+1/2, -z'
'-x+1/2, y+1/2, -z'
'-x, -y, z'

loop_
_atom_site_label
_atom_site_type_symbol
_atom_site_fract_x
_atom_site_fract_y
_atom_site_fract_z
_atom_site_U_iso_or_equiv
_atom_site_adp_type
_atom_site_occupancy
_atom_site_symmetry_multiplicity
_atom_site_calc_flag
_atom_site_refinement_flags
O1 O 0.85755(9) 0.2779(5) 0.40321(18) 0.0809(7) Uani 1 1 d .
O2 O 0.92639(10) 0.6085(5) 0.46960(18) 0.0859(7) Uani 1 1 d .
O3 O 0.84655(7) 0.8029(4) 1.02480(16) 0.0587(5) Uani 1 1 d .
N1 N 0.86893(8) 0.6138(4) 0.70298(16) 0.0442(5) Uani 1 1 d .
N2 N 0.91669(8) 0.9616(4) 0.87857(17) 0.0460(5) Uani 1 1 d .
H2 H 0.9289 0.9490 0.8010 0.055 Uiso 1 1 calc R
C1 C 0.89153(18) 0.2576(9) 0.2844(3) 0.0996(12) Uani 1 1 d .
H1A H 0.8922 0.4443 0.2440 0.149 Uiso 1 1 calc R
H1B H 0.8709 0.1199 0.2300 0.149 Uiso 1 1 calc R
H1C H 0.9340 0.1950 0.3004 0.149 Uiso 1 1 calc R
C2 C 0.88185(12) 0.4564(6) 0.4895(2) 0.0593(7) Uani 1 1 d .
C3 C 0.84557(10) 0.4447(5) 0.6113(2) 0.0486(6) Uani 1 1 d .
C4 C 0.83929(10) 0.6149(5) 0.8150(2) 0.0414(5) Uani 1 1 d .
C5 C 0.86766(9) 0.8034(5) 0.9160(2) 0.0422(5) Uani 1 1 d .
C6 C 0.95055(10) 1.1551(5) 0.9635(2) 0.0491(6) Uani 1 1 d .
H6A H 0.9206 1.2482 1.0198 0.059 Uiso 1 1 calc R
H6B H 0.9709 1.3058 0.9138 0.059 Uiso 1 1 calc R
C7 C 1.0000 1.0000 1.0421(3) 0.0496(8) Uani 1 2 d S
C8 C 0.78526(10) 0.4539(5) 0.8389(2) 0.0516(6) Uani 1 1 d .
H8 H 0.7654 0.4627 0.9174 0.062 Uiso 1 1 calc R
C9 C 0.76183(12) 0.2814(6) 0.7441(3) 0.0612(7) Uani 1 1 d .
H9 H 0.7258 0.1700 0.7574 0.073 Uiso 1 1 calc R
C10 C 0.79244(11) 0.2752(6) 0.6279(3) 0.0577(7) Uani 1 1 d .
H10 H 0.7775 0.1590 0.5624 0.069 Uiso 1 1 calc R
O1SA O 1.0000 1.0000 0.6443(3) 0.0824(9) Uani 1 2 d S
H40A H 1.0243(16) 1.120(8) 0.592(3) 0.106(12) Uiso 1 1 d .
H7A H 1.0206(11) 1.149(6) 1.097(2) 0.059(7) Uiso 1 1 d .

loop_
_atom_site_aniso_label
_atom_site_aniso_U_11
_atom_site_aniso_U_22
_atom_site_aniso_U_33
_atom_site_aniso_U_23
_atom_site_aniso_U_13
_atom_site_aniso_U_12
O1 0.0906(14) 0.0982(15) 0.0540(11) -0.0290(11) 0.0077(10) -0.0116(12)
O2 0.0809(12) 0.1203(17) 0.0564(12) -0.0175(12) 0.0173(10) -0.0254(14)
O3 0.0548(9) 0.0733(11) 0.0480(10) -0.0096(9) 0.0129(8) -0.0065(8)
N1 0.0409(9) 0.0509(10) 0.0408(10) -0.0013(9) 0.0007(8) 0.0014(9)
N2 0.0443(10) 0.0537(11) 0.0399(10) -0.0034(9) 0.0032(8) -0.0028(9)
C1 0.119(3) 0.122(3) 0.0576(19) -0.032(2) 0.0207(18) -0.004(2)
C2 0.0583(15) 0.0719(16) 0.0479(15) -0.0077(13) -0.0006(12) 0.0019(13)
C3 0.0460(11) 0.0541(13) 0.0458(13) -0.0028(11) -0.0036(10) 0.0075(11)
C4 0.0363(10) 0.0449(11) 0.0430(12) -0.0006(9) 0.0020(9) 0.0060(9)
C5 0.0366(10) 0.0483(12) 0.0418(13) 0.0011(10) 0.0059(9) 0.0053(10)
C6 0.0478(12) 0.0464(12) 0.0532(14) -0.0071(12) 0.0026(10) -0.0022(10)
C7 0.0511(18) 0.0503(18) 0.0475(19) 0.000 0.000 -0.0066(15)
C8 0.0439(12) 0.0588(14) 0.0520(14) 0.0025(12) 0.0045(10) -0.0021(11)
C9 0.0447(12) 0.0681(17) 0.0709(17) -0.0032(14) -0.0012(12) -0.0102(12)
C10 0.0550(13) 0.0585(15) 0.0597(16) -0.0098(12) -0.0099(12) -0.0042(12)
O1SA 0.087(2) 0.105(2) 0.0555(18) 0.000 0.000 -0.0323(19)

loop_
_atom_type_symbol
_atom_type_description
_atom_type_scat_dispersion_real
_atom_type_scat_dispersion_imag
_atom_type_scat_source
C C 0.0033 0.0016 'International Tables Vol C Tables 4.2.6.8 and 6.1.1.4'
H H 0.0000 0.0000 'International Tables Vol C Tables 4.2.6.8 and 6.1.1.4'
N N 0.0061 0.0033 'International Tables Vol C Tables 4.2.6.8 and 6.1.1.4'
O O 0.0106 0.0060 'International Tables Vol C Tables 4.2.6.8 and 6.1.1.4'

loop_
_geom_angle_atom_site_label_1
_geom_angle_atom_site_label_2
_geom_angle_atom_site_label_3
_geom_angle
_geom_angle_site_symmetry_1
_geom_angle_site_symmetry_3
C2 O1 C1 116.1(2) . .
C3 N1 C4 117.86(19) . .
C5 N2 C6 122.64(19) . .
C5 N2 H2 118.7 . .
C6 N2 H2 118.7 . .
O1 C1 H1A 109.5 . .
O1 C1 H1B 109.5 . .
H1A C1 H1B 109.5 . .
O1 C1 H1C 109.5 . .
H1A C1 H1C 109.5 . .
H1B C1 H1C 109.5 . .
O2 C2 O1 123.3(2) . .
O2 C2 C3 125.2(2) . .
O1 C2 C3 111.5(2) . .
N1 C3 C10 122.6(2) . .
N1 C3 C2 114.2(2) . .
C10 C3 C2 123.2(2) . .
N1 C4 C8 123.1(2) . .
N1 C4 C5 116.18(18) . .
C8 C4 C5 120.7(2) . .
O3 C5 N2 124.2(2) . .
O3 C5 C4 121.02(19) . .
N2 C5 C4 114.81(19) . .
N2 C6 C7 112.96(17) . .
N2 C6 H6A 109.0 . .
C7 C6 H6A 109.0 . .
N2 C6 H6B 109.0 . .
C7 C6 H6B 109.0 . .
H6A C6 H6B 107.8 . .
C6 C7 C6 113.6(3) . 4_775
C6 C7 H7A 107.1(14) . .
C6 C7 H7A 109.8(13) 4_775 .
C9 C8 C4 118.4(2) . .
C9 C8 H8 120.8 . .
C4 C8 H8 120.8 . .
C8 C9 C10 119.2(2) . .
C8 C9 H9 120.4 . .
C10 C9 H9 120.4 . .
C3 C10 C9 118.8(2) . .
C3 C10 H10 120.6 . .
C9 C10 H10 120.6 . .

loop_
_geom_bond_atom_site_label_1
_geom_bond_atom_site_label_2
_geom_bond_distance
_geom_bond_site_symmetry_2
O1 C2 1.330(3) .
O1 C1 1.449(3) .
O2 C2 1.194(3) .
O3 C5 1.232(3) .
N1 C3 1.337(3) .
N1 C4 1.338(3) .
N2 C5 1.329(3) .
N2 C6 1.453(3) .
N2 H2 0.8600 .
C1 H1A 0.9600 .
C1 H1B 0.9600 .
C1 H1C 0.9600 .
C2 C3 1.499(4) .
C3 C10 1.381(3) .
C4 C8 1.387(3) .
C4 C5 1.500(3) .
C6 C7 1.516(3) .
C6 H6A 0.9700 .
C6 H6B 0.9700 .
C7 C6 1.516(3) 4_775
C7 H7A 1.00(2) .
C8 C9 1.371(4) .
C8 H8 0.9300 .
C9 C10 1.387(4) .
C9 H9 0.9300 .
C10 H10 0.9300 .
O1SA H40A 0.93(3) .
